data_4081990
loop_
_publ_author_name
'Montag, Michael'
'Efremenko, Irena'
'Leitus, Gregory'
'Ben-David, Yehoshoa'
'Martin, Jan M. L.'
'Milstein, David'

_publ_section_title
;
 CO-Induced Methyl Migration in a Rhodium Thiophosphoryl Pincer Complex
 and Its Comparison with Phosphine-Based Complexes: The Divergent Effects
 of S and P Donor Ligands
;
_journal_issue 23
_journal_name_full Organometallics
_journal_page_first 7163
_journal_paper_doi 10.1021/om4008696
_journal_volume 32
_journal_year 2013
_chemical_formula_moiety 'C38 H68 I2 P4 Rh2 S4'
_chemical_formula_sum 'C38 H68 I2 P4 Rh2 S4'
_chemical_formula_weight 1236.66
_chemical_name_systematic
; 
 ? 
;
_space_group_IT_number 14
_symmetry_cell_setting monoclinic
_symmetry_space_group_name_Hall '-P 2yn'
_symmetry_space_group_name_H-M 'P 1 21/n 1'
_atom_sites_solution_hydrogens geom
_atom_sites_solution_primary direct
_atom_sites_solution_secondary difmap
_audit_creation_method SHELXL-97
_cell_angle_alpha 90.00
_cell_angle_beta 96.54(3)
_cell_angle_gamma 90.00
_cell_formula_units_Z 2
_cell_length_a 11.701(2)
_cell_length_b 16.033(3)
_cell_length_c 12.540(3)
_cell_measurement_reflns_used 27839
_cell_measurement_temperature 120(2)
_cell_measurement_theta_max 27.48
_cell_measurement_theta_min 1.0
_cell_volume 2337.2(8)
_computing_cell_refinement HKL
_computing_data_collection 'Collect package (Bruker Nonius)'
_computing_data_reduction HKL
_computing_molecular_graphics 'Bruker SHELXTL'
_computing_publication_material 'Bruker SHELXTL'
_computing_structure_refinement 'SHELXL-97 (Sheldrick, 1997)'
_computing_structure_solution 'SHELXS-97 (Sheldrick, 1990)'
_diffrn_ambient_temperature 120(2)
_diffrn_measured_fraction_theta_full 0.993
_diffrn_measured_fraction_theta_max 0.993
_diffrn_measurement_device_type 'Nonius KappaCCD'
_diffrn_measurement_method 'phi and omega scans'
_diffrn_radiation_monochromator graphite
_diffrn_radiation_source 'fine-focus sealed tube'
_diffrn_radiation_type MoK\a
_diffrn_radiation_wavelength 0.71073
_diffrn_reflns_av_R_equivalents 0.0321
_diffrn_reflns_av_sigmaI/netI 0.0389
_diffrn_reflns_limit_h_max 15
_diffrn_reflns_limit_h_min -15
_diffrn_reflns_limit_k_max 20
_diffrn_reflns_limit_k_min 0
_diffrn_reflns_limit_l_max 16
_diffrn_reflns_limit_l_min 0
_diffrn_reflns_number 5327
_diffrn_reflns_theta_full 27.48
_diffrn_reflns_theta_max 27.48
_diffrn_reflns_theta_min 3.02
_exptl_absorpt_coefficient_mu 2.369
_exptl_absorpt_correction_T_max 0.6487
_exptl_absorpt_correction_T_min 0.3838
_exptl_absorpt_correction_type empirical
_exptl_absorpt_process_details 'Bruker SHELXTL'
_exptl_crystal_colour yellow
_exptl_crystal_density_diffrn 1.757
_exptl_crystal_density_method 'not measured'
_exptl_crystal_description prism
_exptl_crystal_F_000 1232
_exptl_crystal_size_max 0.50
_exptl_crystal_size_mid 0.50
_exptl_crystal_size_min 0.20
_refine_diff_density_max 2.177
_refine_diff_density_min -1.110
_refine_diff_density_rms 0.176
_refine_ls_extinction_method none
_refine_ls_goodness_of_fit_ref 1.057
_refine_ls_hydrogen_treatment constr
_refine_ls_matrix_type full
_refine_ls_number_parameters 235
_refine_ls_number_reflns 5327
_refine_ls_number_restraints 6
_refine_ls_restrained_S_all 1.061
_refine_ls_R_factor_all 0.0566
_refine_ls_R_factor_gt 0.0405
_refine_ls_shift/su_max 0.001
_refine_ls_shift/su_mean 0.000
_refine_ls_structure_factor_coef Fsqd
_refine_ls_weighting_details 'calc w=1/[\s^2^(Fo^2^)+(0.0637P)^2^+4.5601P] where P=(Fo^2^+2Fc^2^)/3'
_refine_ls_weighting_scheme calc
_refine_ls_wR_factor_gt 0.1018
_refine_ls_wR_factor_ref 0.1094
_reflns_number_gt 4248
_reflns_number_total 5327
_reflns_threshold_expression >2sigma(I)
_cod_data_source_file om4008696_si_002.cif
_cod_data_source_block Complex_8
_cod_depositor_comments
;
The following automatic conversions were performed:

'_symmetry_cell_setting' value 'Monoclinic' changed to 'monoclinic'
according to /home/saulius/struct/CIF-dictionaries/cif_core.dic
dictionary named 'cif_core.dic' version 2.4.2 from 2011-04-26.

Automatic conversion script
Id: cif_fix_values 1891 2012-01-12 08:04:46Z andrius 
;
_cod_original_sg_symbol_Hall -P2yn
_cod_original_sg_symbol_H-M P2(1)/n
_cod_database_code 4081990

loop_
_symmetry_equiv_pos_as_xyz
'x, y, z'
'-x+1/2, y+1/2, -z+1/2'
'-x, -y, -z'
'x-1/2, -y-1/2, z-1/2'

loop_
_atom_site_label
_atom_site_type_symbol
_atom_site_fract_x
_atom_site_fract_y
_atom_site_fract_z
_atom_site_U_iso_or_equiv
_atom_site_adp_type
_atom_site_occupancy
_atom_site_symmetry_multiplicity
_atom_site_calc_flag
_atom_site_refinement_flags
I1 I 0.86165(2) 0.070150(18) 0.97830(2) 0.01804(10) Uani 1 1 d .
Rh1 Rh 1.09200(3) 0.10358(2) 1.05084(3) 0.01448(11) Uani 1 1 d .
S1 S 1.04045(9) 0.08220(8) 1.22599(9) 0.0196(2) Uani 1 1 d .
S2 S 1.12441(9) 0.13389(7) 0.87154(9) 0.0196(2) Uani 1 1 d .
P1 P 1.20053(10) 0.07742(7) 1.30193(9) 0.0174(2) Uani 1 1 d .
P2 P 1.29623(9) 0.14511(7) 0.89719(9) 0.0168(2) Uani 1 1 d .
C1 C 1.2540(3) 0.1295(3) 1.1066(3) 0.0153(8) Uani 1 1 d .
C2 C 1.3362(4) 0.1573(3) 1.0393(3) 0.0158(8) Uani 1 1 d .
C3 C 1.4436(4) 0.1891(3) 1.0804(4) 0.0224(10) Uani 1 1 d .
H3 H 1.4952 0.2085 1.0327 0.027 Uiso 1 1 calc R
C4 C 1.4752(4) 0.1924(3) 1.1902(4) 0.0224(10) Uani 1 1 d .
H4 H 1.5464 0.2167 1.2180 0.027 Uiso 1 1 calc R
C5 C 1.4013(4) 0.1595(3) 1.2600(4) 0.0223(10) Uani 1 1 d .
H5 H 1.4237 0.1584 1.3353 0.027 Uiso 1 1 calc R
C6 C 1.2942(4) 0.1285(3) 1.2173(3) 0.0177(9) Uani 1 1 d .
C7 C 1.2565(4) -0.0298(3) 1.3187(4) 0.0231(10) Uani 1 1 d .
H7 H 1.2818 -0.0459 1.2480 0.028 Uiso 1 1 calc R
C8 C 1.1633(5) -0.0935(3) 1.3413(4) 0.0292(11) Uani 1 1 d .
H8A H 1.1965 -0.1497 1.3452 0.044 Uiso 1 1 calc R
H8B H 1.0996 -0.0914 1.2834 0.044 Uiso 1 1 calc R
H8C H 1.1347 -0.0800 1.4097 0.044 Uiso 1 1 calc R
C9 C 1.3637(5) -0.0345(3) 1.4003(5) 0.0332(12) Uani 1 1 d .
H9A H 1.3425 -0.0234 1.4723 0.050 Uiso 1 1 calc R
H9B H 1.4198 0.0072 1.3825 0.050 Uiso 1 1 calc R
H9C H 1.3977 -0.0903 1.3985 0.050 Uiso 1 1 calc R
C10 C 1.2090(4) 0.1303(3) 1.4322(4) 0.0231(10) Uani 1 1 d .
H10 H 1.2878 0.1211 1.4704 0.028 Uiso 1 1 calc R
C11 C 1.1911(4) 0.2232(3) 1.4168(4) 0.0311(12) Uani 1 1 d .
H11A H 1.1166 0.2333 1.3746 0.047 Uiso 1 1 calc R
H11B H 1.2526 0.2462 1.3787 0.047 Uiso 1 1 calc R
H11C H 1.1924 0.2503 1.4869 0.047 Uiso 1 1 calc R
C12 C 1.1210(5) 0.0929(4) 1.5012(4) 0.0316(12) Uani 1 1 d .
H12A H 1.1200 0.1260 1.5668 0.047 Uiso 1 1 calc R
H12B H 1.1428 0.0353 1.5204 0.047 Uiso 1 1 calc R
H12C H 1.0444 0.0935 1.4605 0.047 Uiso 1 1 calc R
C13 C 1.3703(4) 0.0500(3) 0.8608(4) 0.0240(10) Uani 1 1 d .
H13 H 1.3584 0.0077 0.9172 0.029 Uiso 1 1 calc R
C14 C 1.3177(5) 0.0126(4) 0.7538(4) 0.0358(13) Uani 1 1 d .
H14A H 1.3348 0.0489 0.6948 0.054 Uiso 1 1 calc R
H14B H 1.2342 0.0079 0.7537 0.054 Uiso 1 1 calc R
H14C H 1.3505 -0.0428 0.7447 0.054 Uiso 1 1 calc R
C15 C 1.5015(5) 0.0615(3) 0.8643(5) 0.0319(12) Uani 1 1 d .
H15A H 1.5383 0.0069 0.8598 0.048 Uiso 1 1 calc R
H15B H 1.5314 0.0888 0.9317 0.048 Uiso 1 1 calc R
H15C H 1.5184 0.0961 0.8036 0.048 Uiso 1 1 calc R
C16 C 1.3471(4) 0.2356(3) 0.8267(4) 0.0218(10) Uani 1 1 d .
H16 H 1.4331 0.2364 0.8385 0.026 Uiso 1 1 calc R
C17 C 1.3023(5) 0.3164(3) 0.8737(4) 0.0280(11) Uani 1 1 d .
H17A H 1.3294 0.3646 0.8356 0.042 Uiso 1 1 calc R
H17B H 1.3308 0.3201 0.9501 0.042 Uiso 1 1 calc R
H17C H 1.2180 0.3158 0.8652 0.042 Uiso 1 1 calc R
C18 C 1.3101(4) 0.2311(3) 0.7060(4) 0.0284(11) Uani 1 1 d .
H18A H 1.2267 0.2227 0.6932 0.043 Uiso 1 1 calc R
H18B H 1.3494 0.1844 0.6753 0.043 Uiso 1 1 calc R
H18C H 1.3305 0.2832 0.6721 0.043 Uiso 1 1 calc R
C19 C 1.0589(4) 0.2368(3) 1.0668(3) 0.0180(9) Uani 1 1 d U
H19A H 1.0661 0.2519 1.1431 0.027 Uiso 1 1 calc R
H19B H 0.9809 0.2497 1.0338 0.027 Uiso 1 1 calc R
H19C H 1.1148 0.2687 1.0308 0.027 Uiso 1 1 calc R

loop_
_atom_site_aniso_label
_atom_site_aniso_U_11
_atom_site_aniso_U_22
_atom_site_aniso_U_33
_atom_site_aniso_U_23
_atom_site_aniso_U_13
_atom_site_aniso_U_12
I1 0.01509(15) 0.01638(17) 0.02182(17) -0.00039(11) -0.00157(11) -0.00024(10)
Rh1 0.01297(17) 0.01480(19) 0.01521(18) 0.00082(13) -0.00036(12) -0.00124(12)
S1 0.0147(5) 0.0270(6) 0.0170(5) 0.0010(4) 0.0011(4) -0.0015(4)
S2 0.0155(5) 0.0250(6) 0.0175(5) 0.0023(4) -0.0016(4) -0.0031(4)
P1 0.0161(5) 0.0209(6) 0.0146(5) 0.0009(4) -0.0004(4) -0.0014(4)
P2 0.0140(5) 0.0187(6) 0.0173(6) 0.0010(4) 0.0007(4) -0.0017(4)
C1 0.0127(19) 0.013(2) 0.019(2) 0.0003(17) -0.0033(15) -0.0019(16)
C2 0.016(2) 0.016(2) 0.014(2) 0.0015(16) -0.0016(16) 0.0015(16)
C3 0.017(2) 0.030(3) 0.020(2) 0.0029(19) 0.0025(17) -0.0020(19)
C4 0.018(2) 0.028(3) 0.021(2) -0.0021(19) -0.0017(17) -0.0068(19)
C5 0.023(2) 0.024(2) 0.018(2) 0.0001(19) -0.0028(18) 0.0008(19)
C6 0.015(2) 0.023(2) 0.014(2) 0.0034(17) -0.0009(16) 0.0006(17)
C7 0.022(2) 0.021(2) 0.025(2) 0.0029(19) -0.0011(18) -0.0013(19)
C8 0.034(3) 0.027(3) 0.026(3) 0.009(2) 0.000(2) -0.008(2)
C9 0.034(3) 0.024(3) 0.039(3) 0.005(2) -0.009(2) 0.007(2)
C10 0.024(2) 0.030(3) 0.015(2) -0.0012(19) 0.0001(17) -0.003(2)
C11 0.029(3) 0.029(3) 0.035(3) -0.007(2) 0.004(2) 0.004(2)
C12 0.030(3) 0.047(3) 0.018(2) -0.005(2) 0.006(2) -0.010(2)
C13 0.024(2) 0.024(2) 0.025(2) 0.002(2) 0.0022(19) -0.0009(19)
C14 0.041(3) 0.031(3) 0.034(3) -0.018(2) -0.001(2) 0.004(2)
C15 0.029(3) 0.031(3) 0.036(3) -0.005(2) 0.003(2) 0.009(2)
C16 0.024(2) 0.024(3) 0.018(2) 0.0021(18) 0.0042(17) -0.0044(19)
C17 0.036(3) 0.024(3) 0.024(2) 0.005(2) 0.003(2) -0.004(2)
C18 0.029(3) 0.033(3) 0.023(2) 0.002(2) 0.0019(19) -0.003(2)
C19 0.0156(15) 0.0260(17) 0.0140(15) 0.0016(13) 0.0084(12) -0.0059(13)

loop_
_atom_type_symbol
_atom_type_description
_atom_type_scat_dispersion_real
_atom_type_scat_dispersion_imag
_atom_type_scat_source
C C 0.0033 0.0016 'International Tables Vol C Tables 4.2.6.8 and 6.1.1.4'
H H 0.0000 0.0000 'International Tables Vol C Tables 4.2.6.8 and 6.1.1.4'
S S 0.1246 0.1234 'International Tables Vol C Tables 4.2.6.8 and 6.1.1.4'
Rh Rh -1.1178 0.9187 'International Tables Vol C Tables 4.2.6.8 and 6.1.1.4'
I I -0.4742 1.8119 'International Tables Vol C Tables 4.2.6.8 and 6.1.1.4'
P P 0.1023 0.0942 'International Tables Vol C Tables 4.2.6.8 and 6.1.1.4'

loop_
_geom_angle_atom_site_label_1
_geom_angle_atom_site_label_2
_geom_angle_atom_site_label_3
_geom_angle
_geom_angle_site_symmetry_3
Rh1 I1 Rh1 92.194(14) 3_757
C1 Rh1 C19 86.27(17) .
C1 Rh1 S1 92.14(13) .
C19 Rh1 S1 89.42(11) .
C1 Rh1 S2 92.39(13) .
C19 Rh1 S2 86.32(12) .
S1 Rh1 S2 173.57(4) .
C1 Rh1 I1 178.02(13) .
C19 Rh1 I1 92.46(11) .
S1 Rh1 I1 86.34(4) .
S2 Rh1 I1 89.04(4) .
C1 Rh1 I1 93.53(12) 3_757
C19 Rh1 I1 177.74(11) 3_757
S1 Rh1 I1 92.83(3) 3_757
S2 Rh1 I1 91.44(3) 3_757
I1 Rh1 I1 87.804(14) 3_757
P1 S1 Rh1 97.08(6) .
P2 S2 Rh1 97.57(6) .
C6 P1 C10 109.8(2) .
C6 P1 C7 104.9(2) .
C10 P1 C7 110.3(2) .
C6 P1 S1 107.48(14) .
C10 P1 S1 111.01(16) .
C7 P1 S1 113.00(15) .
C2 P2 C16 109.2(2) .
C2 P2 C13 105.0(2) .
C16 P2 C13 110.4(2) .
C2 P2 S2 108.10(15) .
C16 P2 S2 111.59(16) .
C13 P2 S2 112.22(16) .
C6 C1 C2 114.5(4) .
C6 C1 Rh1 122.7(3) .
C2 C1 Rh1 122.6(3) .
C3 C2 C1 122.3(4) .
C3 C2 P2 121.7(3) .
C1 C2 P2 115.9(3) .
C4 C3 C2 120.5(4) .
C4 C3 H3 119.8 .
C2 C3 H3 119.8 .
C3 C4 C5 119.5(4) .
C3 C4 H4 120.3 .
C5 C4 H4 120.3 .
C6 C5 C4 119.0(4) .
C6 C5 H5 120.5 .
C4 C5 H5 120.5 .
C5 C6 C1 123.7(4) .
C5 C6 P1 120.9(3) .
C1 C6 P1 115.2(3) .
C9 C7 C8 112.8(4) .
C9 C7 P1 112.1(3) .
C8 C7 P1 112.9(3) .
C9 C7 H7 106.1 .
C8 C7 H7 106.1 .
P1 C7 H7 106.1 .
C7 C8 H8A 109.5 .
C7 C8 H8B 109.5 .
H8A C8 H8B 109.5 .
C7 C8 H8C 109.5 .
H8A C8 H8C 109.5 .
H8B C8 H8C 109.5 .
C7 C9 H9A 109.5 .
C7 C9 H9B 109.5 .
H9A C9 H9B 109.5 .
C7 C9 H9C 109.5 .
H9A C9 H9C 109.5 .
H9B C9 H9C 109.5 .
C11 C10 C12 111.3(4) .
C11 C10 P1 110.4(3) .
C12 C10 P1 110.4(3) .
C11 C10 H10 108.2 .
C12 C10 H10 108.2 .
P1 C10 H10 108.2 .
C10 C11 H11A 109.5 .
C10 C11 H11B 109.5 .
H11A C11 H11B 109.5 .
C10 C11 H11C 109.5 .
H11A C11 H11C 109.5 .
H11B C11 H11C 109.5 .
C10 C12 H12A 109.5 .
C10 C12 H12B 109.5 .
H12A C12 H12B 109.5 .
C10 C12 H12C 109.5 .
H12A C12 H12C 109.5 .
H12B C12 H12C 109.5 .
C14 C13 C15 111.8(4) .
C14 C13 P2 112.8(3) .
C15 C13 P2 113.0(3) .
C14 C13 H13 106.2 .
C15 C13 H13 106.2 .
P2 C13 H13 106.2 .
C13 C14 H14A 109.5 .
C13 C14 H14B 109.5 .
H14A C14 H14B 109.5 .
C13 C14 H14C 109.5 .
H14A C14 H14C 109.5 .
H14B C14 H14C 109.5 .
C13 C15 H15A 109.5 .
C13 C15 H15B 109.5 .
H15A C15 H15B 109.5 .
C13 C15 H15C 109.5 .
H15A C15 H15C 109.5 .
H15B C15 H15C 109.5 .
C18 C16 C17 110.4(4) .
C18 C16 P2 111.6(3) .
C17 C16 P2 109.7(3) .
C18 C16 H16 108.3 .
C17 C16 H16 108.3 .
P2 C16 H16 108.3 .
C16 C17 H17A 109.5 .
C16 C17 H17B 109.5 .
H17A C17 H17B 109.5 .
C16 C17 H17C 109.5 .
H17A C17 H17C 109.5 .
H17B C17 H17C 109.5 .
C16 C18 H18A 109.5 .
C16 C18 H18B 109.5 .
H18A C18 H18B 109.5 .
C16 C18 H18C 109.5 .
H18A C18 H18C 109.5 .
H18B C18 H18C 109.5 .
Rh1 C19 H19A 109.5 .
Rh1 C19 H19B 109.5 .
H19A C19 H19B 109.5 .
Rh1 C19 H19C 109.5 .
H19A C19 H19C 109.5 .
H19B C19 H19C 109.5 .

loop_
_geom_bond_atom_site_label_1
_geom_bond_atom_site_label_2
_geom_bond_distance
_geom_bond_site_symmetry_2
I1 Rh1 2.7966(8) .
I1 Rh1 2.8690(7) 3_757
Rh1 C1 1.989(4) .
Rh1 C19 2.185(5) .
Rh1 S1 2.3679(13) .
Rh1 S2 2.3728(12) .
Rh1 I1 2.8691(7) 3_757
S1 P1 2.0036(17) .
S2 P2 2.0076(16) .
P1 C6 1.806(5) .
P1 C10 1.833(5) .
P1 C7 1.843(5) .
P2 C2 1.801(4) .
P2 C16 1.834(5) .
P2 C13 1.837(5) .
C1 C6 1.414(6) .
C1 C2 1.421(6) .
C2 C3 1.399(6) .
C3 C4 1.386(6) .
C3 H3 0.9500 .
C4 C5 1.401(7) .
C4 H4 0.9500 .
C5 C6 1.397(6) .
C5 H5 0.9500 .
C7 C9 1.528(6) .
C7 C8 1.545(7) .
C7 H7 1.0000 .
C8 H8A 0.9800 .
C8 H8B 0.9800 .
C8 H8C 0.9800 .
C9 H9A 0.9800 .
C9 H9B 0.9800 .
C9 H9C 0.9800 .
C10 C11 1.514(7) .
C10 C12 1.540(7) .
C10 H10 1.0000 .
C11 H11A 0.9800 .
C11 H11B 0.9800 .
C11 H11C 0.9800 .
C12 H12A 0.9800 .
C12 H12B 0.9800 .
C12 H12C 0.9800 .
C13 C14 1.533(7) .
C13 C15 1.542(7) .
C13 H13 1.0000 .
C14 H14A 0.9800 .
C14 H14B 0.9800 .
C14 H14C 0.9800 .
C15 H15A 0.9800 .
C15 H15B 0.9800 .
C15 H15C 0.9800 .
C16 C18 1.528(6) .
C16 C17 1.539(7) .
C16 H16 1.0000 .
C17 H17A 0.9800 .
C17 H17B 0.9800 .
C17 H17C 0.9800 .
C18 H18A 0.9800 .
C18 H18B 0.9800 .
C18 H18C 0.9800 .
C19 H19A 0.9800 .
C19 H19B 0.9800 .
C19 H19C 0.9800 .

loop_
_geom_torsion_atom_site_label_1
_geom_torsion_atom_site_label_2
_geom_torsion_atom_site_label_3
_geom_torsion_atom_site_label_4
_geom_torsion
_geom_torsion_site_symmetry_1
_geom_torsion_site_symmetry_4
Rh1 I1 Rh1 C19 177.75(11) 3_757 .
Rh1 I1 Rh1 S1 -92.98(3) 3_757 .
Rh1 I1 Rh1 S2 91.48(3) 3_757 .
Rh1 I1 Rh1 I1 0.0 3_757 3_757
C1 Rh1 S1 P1 -13.09(13) . .
C19 Rh1 S1 P1 -99.33(12) . .
I1 Rh1 S1 P1 168.17(5) . .
I1 Rh1 S1 P1 80.55(5) 3_757 .
C1 Rh1 S2 P2 9.17(13) . .
C19 Rh1 S2 P2 95.27(12) . .
I1 Rh1 S2 P2 -172.20(5) . .
I1 Rh1 S2 P2 -84.42(5) 3_757 .
Rh1 S1 P1 C6 21.06(17) . .
Rh1 S1 P1 C10 141.20(18) . .
Rh1 S1 P1 C7 -94.25(18) . .
Rh1 S2 P2 C2 -16.16(16) . .
Rh1 S2 P2 C16 -136.29(16) . .
Rh1 S2 P2 C13 99.16(18) . .
C19 Rh1 C1 C6 90.0(4) . .
S1 Rh1 C1 C6 0.7(4) . .
S2 Rh1 C1 C6 176.1(4) . .
I1 Rh1 C1 C6 -92.3(4) 3_757 .
C19 Rh1 C1 C2 -84.7(4) . .
S1 Rh1 C1 C2 -174.0(4) . .
S2 Rh1 C1 C2 1.4(4) . .
I1 Rh1 C1 C2 93.0(4) 3_757 .
C6 C1 C2 C3 -6.4(7) . .
Rh1 C1 C2 C3 168.7(4) . .
C6 C1 C2 P2 171.1(3) . .
Rh1 C1 C2 P2 -13.8(5) . .
C16 P2 C2 C3 -40.5(4) . .
C13 P2 C2 C3 77.9(4) . .
S2 P2 C2 C3 -162.1(4) . .
C16 P2 C2 C1 142.0(3) . .
C13 P2 C2 C1 -99.6(4) . .
S2 P2 C2 C1 20.4(4) . .
C1 C2 C3 C4 1.9(7) . .
P2 C2 C3 C4 -175.5(4) . .
C2 C3 C4 C5 3.4(7) . .
C3 C4 C5 C6 -3.7(7) . .
C4 C5 C6 C1 -1.3(7) . .
C4 C5 C6 P1 174.7(4) . .
C2 C1 C6 C5 6.1(7) . .
Rh1 C1 C6 C5 -169.0(4) . .
C2 C1 C6 P1 -170.1(3) . .
Rh1 C1 C6 P1 14.8(5) . .
C10 P1 C6 C5 38.0(5) . .
C7 P1 C6 C5 -80.6(4) . .
S1 P1 C6 C5 158.9(4) . .
C10 P1 C6 C1 -145.7(4) . .
C7 P1 C6 C1 95.7(4) . .
S1 P1 C6 C1 -24.8(4) . .
C6 P1 C7 C9 77.9(4) . .
C10 P1 C7 C9 -40.4(4) . .
S1 P1 C7 C9 -165.3(3) . .
C6 P1 C7 C8 -153.4(3) . .
C10 P1 C7 C8 88.3(4) . .
S1 P1 C7 C8 -36.6(4) . .
C6 P1 C10 C11 51.0(4) . .
C7 P1 C10 C11 166.2(3) . .
S1 P1 C10 C11 -67.7(4) . .
C6 P1 C10 C12 174.5(3) . .
C7 P1 C10 C12 -70.3(4) . .
S1 P1 C10 C12 55.8(4) . .
C2 P2 C13 C14 160.9(4) . .
C16 P2 C13 C14 -81.5(4) . .
S2 P2 C13 C14 43.7(4) . .
C2 P2 C13 C15 -71.1(4) . .
C16 P2 C13 C15 46.5(4) . .
S2 P2 C13 C15 171.7(3) . .
C2 P2 C16 C18 -176.9(3) . .
C13 P2 C16 C18 68.1(4) . .
S2 P2 C16 C18 -57.5(4) . .
C2 P2 C16 C17 -54.2(4) . .
C13 P2 C16 C17 -169.2(3) . .
S2 P2 C16 C17 65.2(3) . .
